data_4107169
loop_
_publ_author_name
'Christian Kleeberg'
'Man Sing Cheung'
'Zhenyang Lin'
'Todd B. Marder'

_publ_contact_author_address
;
 Technische Universitaet Braunschweig
 Institut fuer Anorganische und Analytische Chemie
 Hagenring 30
 38106 Braunschweig
 Germany
;
_publ_contact_author_email ch.kleeberg@tu-braunschweig.de
_publ_contact_author_fax '+49 (0) 531 391-5387'
_publ_contact_author_name 'Christian Kleeberg'
_publ_contact_author_phone '+49 (0) 531 391-5312'
_publ_section_title
;
 Copper-Mediated Reduction of CO2 with pinB-SiMe2Ph via CO2 Insertion into
 a Copper-Silicon Bond
;
_journal_name_full 'Journal of the American Chemical Society'
_journal_page_first 19060
_journal_page_last 19063
_journal_paper_doi 10.1021/ja208969d
_journal_volume 133
_journal_year 2011
_chemical_formula_moiety 'C36 H47 Cu N2 O2 Si, C3 H7'
_chemical_formula_sum 'C39 H54 Cu N2 O2 Si'
_chemical_formula_weight 674.47
_chemical_name_common '[(iPrNHC)Cu-CO2-SiMe2Ph]'
_chemical_name_systematic
;
 ?
;
_space_group_IT_number 2
_symmetry_cell_setting triclinic
_symmetry_space_group_name_Hall '-P 1'
_symmetry_space_group_name_H-M 'P -1'
_atom_sites_solution_hydrogens geom
_atom_sites_solution_primary direct
_atom_sites_solution_secondary difmap
_audit_creation_method SHELXL-97
_cell_angle_alpha 71.8940(10)
_cell_angle_beta 81.3130(10)
_cell_angle_gamma 73.5300(10)
_cell_formula_units_Z 4
_cell_length_a 13.5028(4)
_cell_length_b 17.0624(5)
_cell_length_c 18.3259(6)
_cell_measurement_reflns_used 8205
_cell_measurement_temperature 120(2)
_cell_measurement_theta_max 29.80
_cell_measurement_theta_min 2.34
_cell_volume 3839.2(2)
_computing_cell_refinement 'SAINT version 6.45A (Bruker, 2003)'
_computing_data_collection 'SMART version 5.625 (Bruker, 2001)'
_computing_data_reduction 'SAINT version 6.45A (Bruker, 2003)'
_computing_molecular_graphics
;
 ORTEP3 for Windows (L. J. Farrugia, J. Appl. Crystallogr. 1997, 30, 565.)
;
_computing_publication_material
;
 WinGX v1.70.01 (L. J. Farrugia, J. Appl. Cryst., 1999, 32, 837-838.)
;
_computing_structure_refinement
;
 SHELXL-97 (G. M. Sheldrick, Acta Cryst. (2008). A64, 112-122)'
;
_computing_structure_solution
;
 SHELXS-97 (G. M. Sheldrick, Acta Cryst. (2008). A64, 112-122)' 
;
_diffrn_ambient_temperature 120(2)
_diffrn_measured_fraction_theta_full 1.000
_diffrn_measured_fraction_theta_max 1.000
_diffrn_measurement_device_type 'Bruker SMART 6K CCD area detector'
_diffrn_measurement_method '\w scans'
_diffrn_radiation_monochromator graphite
_diffrn_radiation_source 'fine-focus sealed tube'
_diffrn_radiation_type MoK\a
_diffrn_radiation_wavelength 0.71073
_diffrn_reflns_av_R_equivalents 0.0613
_diffrn_reflns_av_sigmaI/netI 0.0605
_diffrn_reflns_limit_h_max 17
_diffrn_reflns_limit_h_min -17
_diffrn_reflns_limit_k_max 22
_diffrn_reflns_limit_k_min -22
_diffrn_reflns_limit_l_max 24
_diffrn_reflns_limit_l_min -24
_diffrn_reflns_number 58610
_diffrn_reflns_theta_full 28.00
_diffrn_reflns_theta_max 28.00
_diffrn_reflns_theta_min 1.17
_diffrn_standards_number 0
_exptl_absorpt_coefficient_mu 0.633
_exptl_absorpt_correction_T_max 1.000
_exptl_absorpt_correction_T_min 0.664
_exptl_absorpt_correction_type multi-scan
_exptl_absorpt_process_details 'SADABS 2006/1 (Bruker AXS), R(int)=0.1228 before correction'
_exptl_crystal_colour colourless
_exptl_crystal_density_diffrn 1.167
_exptl_crystal_description prism
_exptl_crystal_F_000 1444
_exptl_crystal_recrystallization_method
;
 From a solution in 
 PhMe/n-hexane at -20deg C
;
_exptl_crystal_size_max 0.42
_exptl_crystal_size_mid 0.39
_exptl_crystal_size_min 0.26
_refine_diff_density_max 1.611
_refine_diff_density_min -1.073
_refine_diff_density_rms 0.110
_refine_ls_extinction_method none
_refine_ls_goodness_of_fit_ref 1.075
_refine_ls_hydrogen_treatment constr
_refine_ls_matrix_type full
_refine_ls_number_parameters 854
_refine_ls_number_reflns 18541
_refine_ls_number_restraints 0
_refine_ls_restrained_S_all 1.075
_refine_ls_R_factor_all 0.0853
_refine_ls_R_factor_gt 0.0590
_refine_ls_shift/su_max 0.002
_refine_ls_shift/su_mean 0.000
_refine_ls_structure_factor_coef Fsqd
_refine_ls_weighting_details 'calc w=1/[\s^2^(Fo^2^)+(0.0981P)^2^+0.9116P] where P=(Fo^2^+2Fc^2^)/3'
_refine_ls_weighting_scheme calc
_refine_ls_wR_factor_gt 0.1534
_refine_ls_wR_factor_ref 0.1727
_reflns_number_gt 13437
_reflns_number_total 18541
_reflns_threshold_expression I>2\s(I)
_cod_data_source_file ja208969d_si_002.cif
_cod_data_source_block 09s309m
_cod_database_code 4107169

loop_
_symmetry_equiv_pos_as_xyz
'x, y, z'
'-x, -y, -z'

loop_
_atom_site_label
_atom_site_type_symbol
_atom_site_fract_x
_atom_site_fract_y
_atom_site_fract_z
_atom_site_U_iso_or_equiv
_atom_site_adp_type
_atom_site_occupancy
_atom_site_symmetry_multiplicity
_atom_site_calc_flag
_atom_site_refinement_flags
_atom_site_disorder_assembly
_atom_site_disorder_group
C1 C 0.60617(18) 0.25219(14) 0.40804(13) 0.0209(5) Uani 1 1 d . . .
C2 C 0.69158(19) 0.23538(15) 0.29530(14) 0.0237(5) Uani 1 1 d . . .
H2 H 0.7245 0.2094 0.2560 0.028 Uiso 1 1 calc R . .
C3 C 0.67837(19) 0.31747(15) 0.29362(14) 0.0231(5) Uani 1 1 d . . .
H3 H 0.7006 0.3605 0.2529 0.028 Uiso 1 1 calc R . .
C4 C 0.64172(19) 0.10972(14) 0.39009(14) 0.0220(5) Uani 1 1 d . . .
C5 C 0.71286(19) 0.04945(15) 0.44005(15) 0.0255(5) Uani 1 1 d . . .
C6 C 0.7038(2) -0.03405(17) 0.46217(18) 0.0350(6) Uani 1 1 d . . .
H6 H 0.7515 -0.0772 0.4957 0.042 Uiso 1 1 calc R . .
C7 C 0.6271(3) -0.05556(18) 0.4365(2) 0.0411(7) Uani 1 1 d . . .
H7 H 0.6221 -0.1130 0.4530 0.049 Uiso 1 1 calc R . .
C8 C 0.5578(2) 0.00542(18) 0.38733(19) 0.0380(7) Uani 1 1 d . . .
H8 H 0.5053 -0.0104 0.3701 0.046 Uiso 1 1 calc R . .
C9 C 0.5633(2) 0.09015(17) 0.36234(16) 0.0286(5) Uani 1 1 d . . .
C10 C 0.5912(2) 0.40716(15) 0.38022(14) 0.0247(5) Uani 1 1 d . . .
C11 C 0.4905(2) 0.45535(16) 0.36408(15) 0.0310(6) Uani 1 1 d . B .
C12 C 0.4627(2) 0.53666(17) 0.37458(17) 0.0383(7) Uani 1 1 d . . .
H12 H 0.3952 0.5719 0.3636 0.046 Uiso 1 1 calc R . .
C13 C 0.5308(3) 0.56685(18) 0.40043(18) 0.0414(7) Uani 1 1 d . . .
H13 H 0.5104 0.6228 0.4060 0.050 Uiso 1 1 calc R . .
C14 C 0.6287(2) 0.51661(17) 0.41833(17) 0.0363(6) Uani 1 1 d . . .
H14 H 0.6742 0.5378 0.4375 0.044 Uiso 1 1 calc R . .
C15 C 0.6615(2) 0.43519(16) 0.40868(15) 0.0267(5) Uani 1 1 d . . .
C16 C 0.7994(2) 0.07206(16) 0.46666(15) 0.0272(5) Uani 1 1 d . . .
H16 H 0.7863 0.1355 0.4497 0.033 Uiso 1 1 calc R . .
C17 C 0.8034(2) 0.0431(2) 0.55384(16) 0.0368(6) Uani 1 1 d . . .
H17A H 0.7354 0.0654 0.5776 0.055 Uiso 1 1 calc R . .
H17B H 0.8554 0.0647 0.5682 0.055 Uiso 1 1 calc R . .
H17C H 0.8218 -0.0193 0.5718 0.055 Uiso 1 1 calc R . .
C18 C 0.9037(2) 0.0359(2) 0.42808(17) 0.0348(6) Uani 1 1 d . . .
H18A H 0.9204 -0.0265 0.4456 0.052 Uiso 1 1 calc R . .
H18B H 0.9577 0.0558 0.4419 0.052 Uiso 1 1 calc R . .
H18C H 0.8998 0.0552 0.3721 0.052 Uiso 1 1 calc R . .
C19 C 0.4874(2) 0.15701(19) 0.30776(17) 0.0361(6) Uani 1 1 d . . .
H19 H 0.5048 0.2128 0.2978 0.043 Uiso 1 1 calc R . .
C20 C 0.3762(2) 0.1665(2) 0.3436(2) 0.0490(8) Uani 1 1 d . . .
H20A H 0.3592 0.1112 0.3587 0.073 Uiso 1 1 calc R . .
H20B H 0.3285 0.2077 0.3059 0.073 Uiso 1 1 calc R . .
H20C H 0.3696 0.1868 0.3890 0.073 Uiso 1 1 calc R . .
C21 C 0.4980(3) 0.1374(3) 0.2304(2) 0.0594(10) Uani 1 1 d . . .
H21A H 0.5682 0.1369 0.2067 0.089 Uiso 1 1 calc R . .
H21B H 0.4477 0.1812 0.1963 0.089 Uiso 1 1 calc R . .
H21C H 0.4848 0.0816 0.2387 0.089 Uiso 1 1 calc R . .
C22 C 0.4146(2) 0.42146(19) 0.33697(19) 0.0390(7) Uani 1 1 d . . .
H22 H 0.4339 0.3579 0.3574 0.047 Uiso 1 1 calc R A 1
C23 C 0.3005(7) 0.4561(10) 0.3716(8) 0.052(3) Uani 0.50(2) 1 d P B 1
H23A H 0.2754 0.5170 0.3458 0.078 Uiso 0.50(2) 1 calc PR B 1
H23B H 0.3017 0.4476 0.4269 0.078 Uiso 0.50(2) 1 calc PR B 1
H23C H 0.2543 0.4250 0.3633 0.078 Uiso 0.50(2) 1 calc PR B 1
C24 C 0.4161(11) 0.4433(9) 0.2532(6) 0.046(3) Uani 0.50(2) 1 d P B 1
H24A H 0.3641 0.4216 0.2391 0.070 Uiso 0.50(2) 1 calc PR B 1
H24B H 0.4848 0.4176 0.2327 0.070 Uiso 0.50(2) 1 calc PR B 1
H24C H 0.4004 0.5054 0.2317 0.070 Uiso 0.50(2) 1 calc PR B 1
C23A C 0.3270(11) 0.4080(12) 0.3925(6) 0.061(4) Uani 0.50(2) 1 d P B 2
H23D H 0.2849 0.4630 0.3987 0.092 Uiso 0.50(2) 1 calc PR B 2
H23E H 0.3526 0.3711 0.4422 0.092 Uiso 0.50(2) 1 calc PR B 2
H23F H 0.2847 0.3810 0.3739 0.092 Uiso 0.50(2) 1 calc PR B 2
C24A C 0.3763(13) 0.4774(11) 0.2558(7) 0.062(3) Uani 0.50(2) 1 d P B 2
H24D H 0.4359 0.4806 0.2183 0.092 Uiso 0.50(2) 1 calc PR B 2
H24E H 0.3390 0.5348 0.2586 0.092 Uiso 0.50(2) 1 calc PR B 2
H24F H 0.3299 0.4516 0.2400 0.092 Uiso 0.50(2) 1 calc PR B 2
C25 C 0.7677(2) 0.37771(18) 0.43050(17) 0.0329(6) Uani 1 1 d . . .
H25 H 0.7878 0.3373 0.3981 0.039 Uiso 1 1 calc R . .
C26 C 0.7643(3) 0.3248(2) 0.5141(2) 0.0514(9) Uani 1 1 d . . .
H26A H 0.7475 0.3625 0.5475 0.077 Uiso 1 1 calc R . .
H26B H 0.8319 0.2847 0.5255 0.077 Uiso 1 1 calc R . .
H26C H 0.7112 0.2932 0.5232 0.077 Uiso 1 1 calc R . .
C27 C 0.8510(3) 0.4268(2) 0.4144(2) 0.0526(9) Uani 1 1 d . . .
H27A H 0.8514 0.4613 0.3606 0.079 Uiso 1 1 calc R . .
H27B H 0.9189 0.3864 0.4243 0.079 Uiso 1 1 calc R . .
H27C H 0.8363 0.4640 0.4481 0.079 Uiso 1 1 calc R . .
C28 C 0.5123(2) 0.16350(17) 0.66118(16) 0.0286(5) Uani 1 1 d . . .
C29 C 0.4724(3) 0.08166(19) 0.83459(18) 0.0442(8) Uani 1 1 d . . .
H29A H 0.4644 0.0915 0.8853 0.066 Uiso 1 1 calc R . .
H29B H 0.5392 0.0415 0.8290 0.066 Uiso 1 1 calc R . .
H29C H 0.4164 0.0579 0.8297 0.066 Uiso 1 1 calc R . .
C30 C 0.3348(2) 0.2570(2) 0.75685(19) 0.0430(7) Uani 1 1 d . . .
H30A H 0.2845 0.2280 0.7512 0.065 Uiso 1 1 calc R . .
H30B H 0.3327 0.3084 0.7135 0.065 Uiso 1 1 calc R . .
H30C H 0.3177 0.2729 0.8051 0.065 Uiso 1 1 calc R . .
C31 C 0.5657(2) 0.23457(16) 0.77415(16) 0.0335(6) Uani 1 1 d . . .
C32 C 0.6567(2) 0.23819(17) 0.72645(19) 0.0375(7) Uani 1 1 d . . .
H32 H 0.6668 0.2181 0.6823 0.045 Uiso 1 1 calc R . .
C33 C 0.7325(3) 0.2703(2) 0.7418(2) 0.0501(9) Uani 1 1 d . . .
H33 H 0.7931 0.2727 0.7082 0.060 Uiso 1 1 calc R . .
C34 C 0.7191(3) 0.2983(3) 0.8057(3) 0.0641(11) Uani 1 1 d . . .
H34 H 0.7719 0.3182 0.8176 0.077 Uiso 1 1 calc R . .
C35 C 0.6283(4) 0.2978(3) 0.8535(3) 0.0683(12) Uani 1 1 d . . .
H35 H 0.6186 0.3187 0.8971 0.082 Uiso 1 1 calc R . .
C36 C 0.5528(3) 0.2668(2) 0.8373(2) 0.0509(8) Uani 1 1 d . . .
H36 H 0.4908 0.2674 0.8697 0.061 Uiso 1 1 calc R . .
C37 C 1.10809(19) 0.10372(16) 0.15296(15) 0.0258(5) Uani 1 1 d . . .
C38 C 1.2273(2) -0.01012(17) 0.21766(15) 0.0302(6) Uani 1 1 d . . .
H38 H 1.2656 -0.0673 0.2374 0.036 Uiso 1 1 calc R . .
C39 C 1.2427(2) 0.05930(17) 0.22913(16) 0.0299(6) Uani 1 1 d . . .
H39 H 1.2937 0.0607 0.2588 0.036 Uiso 1 1 calc R . .
C40 C 1.1115(2) -0.03840(17) 0.14077(16) 0.0306(6) Uani 1 1 d . . .
C41 C 1.0321(2) -0.07467(19) 0.18071(18) 0.0351(6) Uani 1 1 d . . .
C42 C 1.0069(3) -0.1324(2) 0.1515(2) 0.0450(8) Uani 1 1 d . . .
H42 H 0.9533 -0.1590 0.1774 0.054 Uiso 1 1 calc R . .
C43 C 1.0579(3) -0.1517(2) 0.0860(2) 0.0482(8) Uani 1 1 d . . .
H43 H 1.0392 -0.1913 0.0675 0.058 Uiso 1 1 calc R . .
C44 C 1.1358(3) -0.1143(2) 0.0470(2) 0.0465(8) Uani 1 1 d . . .
H44 H 1.1697 -0.1277 0.0014 0.056 Uiso 1 1 calc R . .
C45 C 1.1652(2) -0.0567(2) 0.07397(17) 0.0380(7) Uani 1 1 d . . .
C46 C 1.1674(2) 0.21570(16) 0.18176(15) 0.0274(5) Uani 1 1 d . . .
C47 C 1.2125(2) 0.26197(19) 0.11462(17) 0.0370(6) Uani 1 1 d . . .
C48 C 1.2133(3) 0.3447(2) 0.1108(2) 0.0483(8) Uani 1 1 d . . .
H48 H 1.2435 0.3780 0.0660 0.058 Uiso 1 1 calc R . .
C49 C 1.1714(3) 0.3790(2) 0.1705(2) 0.0468(8) Uani 1 1 d . . .
H49 H 1.1742 0.4351 0.1670 0.056 Uiso 1 1 calc R . .
C50 C 1.1252(2) 0.33302(18) 0.23534(19) 0.0376(7) Uani 1 1 d . . .
H50 H 1.0954 0.3580 0.2758 0.045 Uiso 1 1 calc R . .
C51 C 1.1217(2) 0.25001(16) 0.24230(15) 0.0273(5) Uani 1 1 d . . .
C52 C 0.9741(2) -0.05526(19) 0.25339(18) 0.0381(7) Uani 1 1 d . . .
H52 H 0.9997 -0.0097 0.2624 0.046 Uiso 1 1 calc R . .
C53 C 0.8578(3) -0.0203(3) 0.2435(2) 0.0614(11) Uani 1 1 d . . .
H53A H 0.8458 0.0318 0.2005 0.092 Uiso 1 1 calc R . .
H53B H 0.8226 -0.0074 0.2908 0.092 Uiso 1 1 calc R . .
H53C H 0.8306 -0.0629 0.2330 0.092 Uiso 1 1 calc R . .
C54 C 0.9982(4) -0.1330(2) 0.3226(2) 0.0633(11) Uani 1 1 d . . .
H54A H 0.9818 -0.1811 0.3128 0.095 Uiso 1 1 calc R . .
H54B H 0.9566 -0.1204 0.3681 0.095 Uiso 1 1 calc R . .
H54C H 1.0719 -0.1476 0.3314 0.095 Uiso 1 1 calc R . .
C55 C 1.2516(3) -0.0148(2) 0.03017(18) 0.0432(7) Uani 1 1 d . . .
H55 H 1.2772 0.0070 0.0666 0.052 Uiso 1 1 calc R . .
C56 C 1.2089(3) 0.0613(2) -0.0361(2) 0.0584(10) Uani 1 1 d . . .
H56A H 1.2623 0.0921 -0.0591 0.088 Uiso 1 1 calc R . .
H56B H 1.1486 0.0992 -0.0170 0.088 Uiso 1 1 calc R . .
H56C H 1.1883 0.0416 -0.0750 0.088 Uiso 1 1 calc R . .
C57 C 1.3433(3) -0.0765(3) 0.0023(3) 0.0652(12) Uani 1 1 d . . .
H57A H 1.3240 -0.0908 -0.0405 0.098 Uiso 1 1 calc R . .
H57B H 1.3636 -0.1285 0.0445 0.098 Uiso 1 1 calc R . .
H57C H 1.4015 -0.0500 -0.0151 0.098 Uiso 1 1 calc R . .
C58 C 1.2560(3) 0.2275(2) 0.04665(18) 0.0453(8) Uani 1 1 d . . .
H58 H 1.2497 0.1675 0.0607 0.054 Uiso 1 1 calc R . .
C59 C 1.1922(4) 0.2793(3) -0.0230(2) 0.0668(11) Uani 1 1 d . . .
H59A H 1.1191 0.2798 -0.0089 0.100 Uiso 1 1 calc R . .
H59B H 1.2171 0.2534 -0.0653 0.100 Uiso 1 1 calc R . .
H59C H 1.1996 0.3379 -0.0393 0.100 Uiso 1 1 calc R . .
C60 C 1.3700(3) 0.2262(4) 0.0261(3) 0.0777(14) Uani 1 1 d . . .
H60A H 1.3782 0.2845 0.0117 0.117 Uiso 1 1 calc R . .
H60B H 1.3951 0.2021 -0.0173 0.117 Uiso 1 1 calc R . .
H60C H 1.4101 0.1913 0.0705 0.117 Uiso 1 1 calc R . .
C61 C 1.0624(2) 0.20306(17) 0.31085(15) 0.0282(5) Uani 1 1 d . . .
H61 H 1.0850 0.1410 0.3141 0.034 Uiso 1 1 calc R . .
C62 C 0.9475(2) 0.2342(2) 0.29767(18) 0.0406(7) Uani 1 1 d . . .
H62A H 0.9245 0.2956 0.2919 0.061 Uiso 1 1 calc R . .
H62B H 0.9085 0.2042 0.3418 0.061 Uiso 1 1 calc R . .
H62C H 0.9354 0.2230 0.2509 0.061 Uiso 1 1 calc R . .
C63 C 1.0817(2) 0.21349(19) 0.38716(17) 0.0373(6) Uani 1 1 d . . .
H63A H 1.0571 0.2737 0.3860 0.056 Uiso 1 1 calc R . .
H63B H 1.1560 0.1939 0.3947 0.056 Uiso 1 1 calc R . .
H63C H 1.0444 0.1796 0.4296 0.056 Uiso 1 1 calc R . .
C64 C 0.7974(2) 0.26770(16) 0.07854(15) 0.0288(5) Uani 1 1 d . . .
C65 C 0.5684(2) 0.3664(2) 0.0650(2) 0.0495(8) Uani 1 1 d . . .
H65A H 0.5200 0.4229 0.0516 0.074 Uiso 1 1 calc R . .
H65B H 0.5571 0.3381 0.1199 0.074 Uiso 1 1 calc R . .
H65C H 0.5570 0.3322 0.0344 0.074 Uiso 1 1 calc R . .
C66 C 0.7336(3) 0.4298(2) -0.05888(17) 0.0437(7) Uani 1 1 d . . .
H66A H 0.7293 0.3934 -0.0899 0.066 Uiso 1 1 calc R . .
H66B H 0.8037 0.4381 -0.0658 0.066 Uiso 1 1 calc R . .
H66C H 0.6837 0.4851 -0.0753 0.066 Uiso 1 1 calc R . .
C67 C 0.7280(2) 0.44295(16) 0.10290(15) 0.0325(6) Uani 1 1 d . . .
C68 C 0.8278(2) 0.43236(18) 0.12191(17) 0.0361(6) Uani 1 1 d . . .
H68 H 0.8840 0.3943 0.1027 0.043 Uiso 1 1 calc R . .
C69 C 0.8469(3) 0.47642(19) 0.16843(19) 0.0444(8) Uani 1 1 d . . .
H69 H 0.9157 0.4685 0.1805 0.053 Uiso 1 1 calc R . .
C70 C 0.7666(3) 0.53131(19) 0.19701(19) 0.0468(8) Uani 1 1 d . . .
H70 H 0.7798 0.5609 0.2291 0.056 Uiso 1 1 calc R . .
C71 C 0.6681(3) 0.54338(19) 0.17944(19) 0.0486(9) Uani 1 1 d . . .
H71 H 0.6127 0.5811 0.1996 0.058 Uiso 1 1 calc R . .
C72 C 0.6482(3) 0.50022(17) 0.13147(18) 0.0390(7) Uani 1 1 d . . .
H72 H 0.5794 0.5102 0.1183 0.047 Uiso 1 1 calc R . .
C73 C 1.0047(4) 0.6309(4) 0.1980(4) 0.0928(17) Uani 1 1 d . . .
H73A H 0.9329 0.6628 0.2052 0.139 Uiso 1 1 calc R . .
H73B H 1.0107 0.6049 0.1563 0.139 Uiso 1 1 calc R . .
H73C H 1.0502 0.6697 0.1849 0.139 Uiso 1 1 calc R . .
C74 C 1.0356(4) 0.5628(3) 0.2707(3) 0.0849(15) Uani 1 1 d . . .
H74A H 1.1092 0.5332 0.2629 0.102 Uiso 1 1 calc R . .
H74B H 0.9944 0.5207 0.2794 0.102 Uiso 1 1 calc R . .
C75 C 1.0229(4) 0.5913(3) 0.3452(4) 0.0877(16) Uani 1 1 d . . .
H75A H 1.0371 0.5400 0.3899 0.105 Uiso 1 1 calc R . .
H75B H 1.0749 0.6234 0.3418 0.105 Uiso 1 1 calc R . .
C76 C 0.9197(3) 0.6445(2) 0.3582(3) 0.0716(13) Uani 1 1 d . . .
H76A H 0.8671 0.6165 0.3532 0.086 Uiso 1 1 calc R . .
H76B H 0.9098 0.7000 0.3180 0.086 Uiso 1 1 calc R . .
C77 C 0.9022(4) 0.6606(3) 0.4407(3) 0.0825(14) Uani 1 1 d . . .
H77A H 0.9036 0.6058 0.4808 0.099 Uiso 1 1 calc R . .
H77B H 0.9598 0.6820 0.4481 0.099 Uiso 1 1 calc R . .
C78 C 0.8014(4) 0.7235(3) 0.4510(3) 0.0872(15) Uani 1 1 d . . .
H78A H 0.8028 0.7797 0.4156 0.131 Uiso 1 1 calc R . .
H78B H 0.7913 0.7269 0.5041 0.131 Uiso 1 1 calc R . .
H78C H 0.7444 0.7048 0.4399 0.131 Uiso 1 1 calc R . .
N1 N 0.64761(15) 0.19709(12) 0.36543(11) 0.0197(4) Uani 1 1 d . . .
N2 N 0.62619(16) 0.32684(12) 0.36278(11) 0.0215(4) Uani 1 1 d . . .
N3 N 1.14475(17) 0.01767(14) 0.17139(12) 0.0270(5) Uani 1 1 d . . .
N4 N 1.17009(16) 0.12828(13) 0.18940(12) 0.0247(4) Uani 1 1 d . . .
Si1 Si 0.46696(6) 0.18431(5) 0.75833(4) 0.02973(17) Uani 1 1 d . . .
Si2 Si 0.70349(6) 0.37789(5) 0.04460(4) 0.02912(16) Uani 1 1 d . . .
Cu1 Cu 0.53969(2) 0.230546(18) 0.506160(17) 0.02436(9) Uani 1 1 d . . .
Cu2 Cu 0.99520(2) 0.17669(2) 0.099226(18) 0.02781(9) Uani 1 1 d . . .
O1 O 0.47221(16) 0.22181(13) 0.60253(11) 0.0341(4) Uani 1 1 d . . .
O2 O 0.58293(16) 0.09975(13) 0.65811(12) 0.0385(5) Uani 1 1 d . . .
O3 O 0.89076(15) 0.26405(12) 0.04779(11) 0.0329(4) Uani 1 1 d . . .
O4 O 0.77082(18) 0.20928(13) 0.12770(13) 0.0455(5) Uani 1 1 d . . .

loop_
_atom_site_aniso_label
_atom_site_aniso_U_11
_atom_site_aniso_U_22
_atom_site_aniso_U_33
_atom_site_aniso_U_23
_atom_site_aniso_U_13
_atom_site_aniso_U_12
C1 0.0257(12) 0.0144(10) 0.0232(11) -0.0043(9) -0.0033(9) -0.0061(9)
C2 0.0267(12) 0.0199(11) 0.0254(12) -0.0080(9) -0.0008(9) -0.0062(9)
C3 0.0283(12) 0.0182(11) 0.0224(11) -0.0047(9) 0.0006(9) -0.0074(9)
C4 0.0275(12) 0.0145(11) 0.0279(12) -0.0098(9) -0.0003(9) -0.0082(9)
C5 0.0278(12) 0.0167(11) 0.0336(13) -0.0084(10) -0.0018(10) -0.0070(9)
C6 0.0381(15) 0.0159(12) 0.0472(17) -0.0041(11) -0.0050(12) -0.0053(11)
C7 0.0506(18) 0.0183(13) 0.059(2) -0.0119(13) -0.0015(15) -0.0160(12)
C8 0.0423(16) 0.0264(14) 0.0556(19) -0.0169(13) -0.0054(14) -0.0176(12)
C9 0.0311(13) 0.0230(12) 0.0375(14) -0.0118(11) -0.0033(11) -0.0116(10)
C10 0.0360(13) 0.0121(10) 0.0250(12) -0.0065(9) 0.0022(10) -0.0057(9)
C11 0.0397(15) 0.0185(12) 0.0301(13) -0.0032(10) -0.0016(11) -0.0047(11)
C12 0.0439(16) 0.0187(13) 0.0422(16) -0.0057(11) 0.0005(13) 0.0029(11)
C13 0.0587(19) 0.0163(12) 0.0467(17) -0.0130(12) 0.0055(14) -0.0057(12)
C14 0.0504(17) 0.0214(13) 0.0423(16) -0.0164(12) 0.0036(13) -0.0126(12)
C15 0.0353(14) 0.0174(11) 0.0297(13) -0.0100(10) 0.0034(10) -0.0094(10)
C16 0.0302(13) 0.0192(12) 0.0326(13) -0.0059(10) -0.0073(10) -0.0058(10)
C17 0.0368(15) 0.0411(16) 0.0329(15) -0.0144(13) -0.0037(12) -0.0056(13)
C18 0.0323(14) 0.0379(16) 0.0373(15) -0.0147(12) -0.0021(11) -0.0094(12)
C19 0.0369(15) 0.0353(15) 0.0424(16) -0.0104(13) -0.0131(12) -0.0140(12)
C20 0.0376(17) 0.053(2) 0.055(2) -0.0140(16) -0.0110(15) -0.0078(15)
C21 0.058(2) 0.081(3) 0.046(2) -0.0214(19) -0.0150(17) -0.018(2)
C22 0.0368(15) 0.0260(14) 0.0504(18) -0.0059(13) -0.0129(13) -0.0022(12)
C23 0.034(4) 0.064(7) 0.060(6) -0.024(5) -0.003(3) -0.009(4)
C24 0.050(6) 0.052(6) 0.044(4) -0.017(4) -0.002(4) -0.020(4)
C23A 0.061(6) 0.073(9) 0.053(5) -0.006(5) -0.010(4) -0.032(7)
C24A 0.059(7) 0.069(8) 0.052(5) -0.011(5) -0.012(5) -0.012(6)
C25 0.0348(14) 0.0290(14) 0.0420(16) -0.0209(12) 0.0002(12) -0.0085(11)
C26 0.0428(18) 0.0427(19) 0.059(2) -0.0026(16) -0.0116(16) -0.0042(15)
C27 0.0466(19) 0.050(2) 0.070(2) -0.0196(18) -0.0037(17) -0.0225(16)
C28 0.0324(13) 0.0253(13) 0.0357(14) -0.0163(11) 0.0075(11) -0.0156(11)
C29 0.060(2) 0.0265(15) 0.0410(17) -0.0054(12) 0.0123(14) -0.0163(14)
C30 0.0412(16) 0.0385(17) 0.0490(18) -0.0201(14) 0.0072(14) -0.0063(13)
C31 0.0479(16) 0.0168(12) 0.0362(15) -0.0054(11) -0.0070(12) -0.0089(11)
C32 0.0426(16) 0.0198(13) 0.0520(18) -0.0141(12) -0.0037(13) -0.0062(12)
C33 0.0430(18) 0.0293(16) 0.082(3) -0.0191(16) -0.0092(17) -0.0081(13)
C34 0.063(2) 0.053(2) 0.092(3) -0.033(2) -0.026(2) -0.0139(19)
C35 0.095(3) 0.066(3) 0.065(3) -0.035(2) -0.020(2) -0.027(2)
C36 0.073(2) 0.0429(19) 0.0445(18) -0.0203(15) -0.0030(16) -0.0186(17)
C37 0.0284(13) 0.0211(12) 0.0278(12) -0.0094(10) 0.0005(10) -0.0045(10)
C38 0.0313(13) 0.0237(13) 0.0323(14) -0.0074(11) -0.0050(11) -0.0008(10)
C39 0.0301(13) 0.0254(13) 0.0315(13) -0.0065(11) -0.0060(10) -0.0024(10)
C40 0.0356(14) 0.0248(13) 0.0352(14) -0.0153(11) -0.0073(11) -0.0033(11)
C41 0.0353(14) 0.0321(15) 0.0437(16) -0.0234(13) -0.0020(12) -0.0039(12)
C42 0.0404(17) 0.0453(18) 0.064(2) -0.0358(17) -0.0014(15) -0.0124(14)
C43 0.0484(19) 0.0483(19) 0.061(2) -0.0387(17) -0.0114(16) -0.0023(15)
C44 0.0513(19) 0.0486(19) 0.0443(18) -0.0305(15) -0.0059(15) 0.0004(15)
C45 0.0408(16) 0.0347(15) 0.0371(15) -0.0156(13) -0.0070(12) 0.0009(12)
C46 0.0278(13) 0.0205(12) 0.0329(13) -0.0042(10) -0.0022(10) -0.0083(10)
C47 0.0398(16) 0.0333(15) 0.0356(15) -0.0053(12) 0.0021(12) -0.0130(12)
C48 0.059(2) 0.0367(17) 0.0474(19) -0.0007(14) 0.0074(15) -0.0276(16)
C49 0.057(2) 0.0258(15) 0.060(2) -0.0103(14) 0.0047(16) -0.0196(14)
C50 0.0419(16) 0.0231(13) 0.0484(17) -0.0118(12) 0.0010(13) -0.0090(12)
C51 0.0266(12) 0.0208(12) 0.0339(14) -0.0072(10) -0.0016(10) -0.0059(10)
C52 0.0427(16) 0.0333(15) 0.0486(17) -0.0249(13) 0.0059(13) -0.0158(13)
C53 0.0413(19) 0.084(3) 0.077(3) -0.054(2) 0.0096(17) -0.0179(19)
C54 0.104(3) 0.0387(19) 0.051(2) -0.0243(17) 0.013(2) -0.021(2)
C55 0.0477(18) 0.0412(17) 0.0346(16) -0.0113(13) 0.0038(13) -0.0046(14)
C56 0.058(2) 0.050(2) 0.049(2) -0.0079(17) -0.0003(17) 0.0060(17)
C57 0.046(2) 0.047(2) 0.077(3) -0.0025(19) 0.0130(18) 0.0016(17)
C58 0.056(2) 0.0474(19) 0.0323(15) -0.0099(14) 0.0089(14) -0.0211(16)
C59 0.095(3) 0.066(3) 0.0367(19) -0.0048(18) -0.0022(19) -0.028(2)
C60 0.063(3) 0.116(4) 0.067(3) -0.046(3) 0.024(2) -0.035(3)
C61 0.0302(13) 0.0212(12) 0.0315(13) -0.0076(10) 0.0018(10) -0.0056(10)
C62 0.0305(14) 0.0413(17) 0.0438(17) -0.0046(14) 0.0007(12) -0.0093(13)
C63 0.0451(17) 0.0305(15) 0.0346(15) -0.0104(12) -0.0027(12) -0.0058(13)
C64 0.0416(15) 0.0213(12) 0.0257(13) -0.0112(10) -0.0034(11) -0.0057(11)
C65 0.0379(17) 0.0419(18) 0.068(2) -0.0120(17) -0.0057(15) -0.0122(14)
C66 0.065(2) 0.0358(16) 0.0331(15) -0.0048(13) -0.0091(14) -0.0199(15)
C67 0.0460(16) 0.0170(12) 0.0284(13) -0.0016(10) -0.0001(11) -0.0051(11)
C68 0.0438(16) 0.0261(14) 0.0401(16) -0.0139(12) -0.0007(12) -0.0073(12)
C69 0.060(2) 0.0264(15) 0.0511(19) -0.0155(13) -0.0133(15) -0.0084(14)
C70 0.074(2) 0.0224(14) 0.0456(18) -0.0132(13) -0.0072(17) -0.0099(15)
C71 0.073(2) 0.0187(14) 0.0452(18) -0.0117(13) 0.0099(16) -0.0019(14)
C72 0.0476(17) 0.0182(13) 0.0418(16) -0.0048(11) 0.0021(13) -0.0006(12)
C73 0.094(4) 0.072(3) 0.121(5) -0.041(3) 0.019(3) -0.034(3)
C74 0.070(3) 0.066(3) 0.128(5) -0.049(3) 0.010(3) -0.016(2)
C75 0.062(3) 0.055(3) 0.157(5) -0.038(3) -0.025(3) -0.013(2)
C76 0.068(3) 0.036(2) 0.117(4) -0.018(2) -0.019(2) -0.0210(19)
C77 0.093(4) 0.063(3) 0.102(4) -0.030(3) -0.031(3) -0.015(3)
C78 0.086(3) 0.080(3) 0.100(4) -0.045(3) -0.002(3) -0.008(3)
N1 0.0249(10) 0.0124(9) 0.0241(10) -0.0069(7) -0.0044(8) -0.0049(7)
N2 0.0291(10) 0.0123(9) 0.0231(10) -0.0042(7) -0.0012(8) -0.0065(8)
N3 0.0304(11) 0.0215(10) 0.0299(11) -0.0103(9) -0.0035(9) -0.0035(9)
N4 0.0269(10) 0.0215(10) 0.0259(10) -0.0068(8) -0.0020(8) -0.0062(8)
Si1 0.0407(4) 0.0216(3) 0.0284(4) -0.0109(3) 0.0062(3) -0.0102(3)
Si2 0.0334(4) 0.0217(3) 0.0301(4) -0.0047(3) -0.0050(3) -0.0048(3)
Cu1 0.03403(18) 0.01665(15) 0.02431(16) -0.00789(12) 0.00266(12) -0.00947(12)
Cu2 0.03153(18) 0.02173(16) 0.03015(18) -0.00977(13) -0.00644(13) -0.00176(13)
O1 0.0464(11) 0.0315(10) 0.0265(9) -0.0113(8) 0.0090(8) -0.0158(9)
O2 0.0400(11) 0.0351(11) 0.0454(12) -0.0225(9) 0.0047(9) -0.0086(9)
O3 0.0342(10) 0.0264(10) 0.0364(10) -0.0097(8) -0.0080(8) -0.0009(8)
O4 0.0616(14) 0.0239(10) 0.0406(12) -0.0035(9) 0.0037(10) -0.0044(10)

loop_
_atom_type_symbol
_atom_type_description
_atom_type_scat_dispersion_real
_atom_type_scat_dispersion_imag
_atom_type_scat_source
C C 0.0033 0.0016 'International Tables Vol C Tables 4.2.6.8 and 6.1.1.4'
H H 0.0000 0.0000 'International Tables Vol C Tables 4.2.6.8 and 6.1.1.4'
N N 0.0061 0.0033 'International Tables Vol C Tables 4.2.6.8 and 6.1.1.4'
Si Si 0.0817 0.0704 'International Tables Vol C Tables 4.2.6.8 and 6.1.1.4'
Cu Cu 0.3201 1.2651 'International Tables Vol C Tables 4.2.6.8 and 6.1.1.4'
O O 0.0106 0.0060 'International Tables Vol C Tables 4.2.6.8 and 6.1.1.4'

loop_
_geom_angle_atom_site_label_1
_geom_angle_atom_site_label_2
_geom_angle_atom_site_label_3
_geom_angle
N1 C1 N2 103.7(2)
N1 C1 Cu1 128.15(17)
N2 C1 Cu1 128.11(18)
C3 C2 N1 106.1(2)
C2 C3 N2 106.8(2)
C5 C4 C9 123.4(2)
C5 C4 N1 119.1(2)
C9 C4 N1 117.5(2)
C4 C5 C6 116.8(2)
C4 C5 C16 122.1(2)
C6 C5 C16 121.0(2)
C7 C6 C5 121.4(3)
C8 C7 C6 120.5(3)
C7 C8 C9 121.0(3)
C8 C9 C4 116.9(2)
C8 C9 C19 120.9(2)
C4 C9 C19 122.2(2)
C11 C10 C15 123.3(2)
C11 C10 N2 118.2(2)
C15 C10 N2 118.4(2)
C10 C11 C12 116.5(3)
C10 C11 C22 122.0(2)
C12 C11 C22 121.4(3)
C13 C12 C11 121.5(3)
C12 C13 C14 120.6(3)
C13 C14 C15 120.8(3)
C14 C15 C10 117.2(2)
C14 C15 C25 121.6(2)
C10 C15 C25 121.2(2)
C5 C16 C17 112.8(2)
C5 C16 C18 110.5(2)
C17 C16 C18 110.6(2)
C9 C19 C20 111.3(3)
C9 C19 C21 111.0(3)
C20 C19 C21 111.4(3)
C24 C22 C11 113.1(4)
C23A C22 C11 113.5(5)
C23A C22 C24A 110.8(6)
C11 C22 C24A 112.6(5)
C24 C22 C23 109.9(5)
C11 C22 C23 109.7(4)
C24A C22 C23 87.1(6)
C26 C25 C15 111.0(2)
C26 C25 C27 110.5(3)
C15 C25 C27 112.8(2)
O2 C28 O1 124.9(2)
O2 C28 Si1 118.8(2)
O1 C28 Si1 116.07(19)
C36 C31 C32 117.2(3)
C36 C31 Si1 120.3(3)
C32 C31 Si1 122.5(2)
C33 C32 C31 121.9(3)
C34 C33 C32 119.5(4)
C33 C34 C35 120.4(4)
C36 C35 C34 119.8(4)
C35 C36 C31 121.3(4)
N3 C37 N4 103.5(2)
N3 C37 Cu2 131.6(2)
N4 C37 Cu2 124.71(18)
C39 C38 N3 106.8(2)
C38 C39 N4 106.7(2)
C41 C40 C45 123.4(3)
C41 C40 N3 118.8(2)
C45 C40 N3 117.8(3)
C40 C41 C42 116.7(3)
C40 C41 C52 123.5(2)
C42 C41 C52 119.9(3)
C43 C42 C41 121.5(3)
C42 C43 C44 120.8(3)
C43 C44 C45 120.4(3)
C44 C45 C40 117.3(3)
C44 C45 C55 120.2(3)
C40 C45 C55 122.4(3)
C51 C46 C47 122.6(3)
C51 C46 N4 118.7(2)
C47 C46 N4 118.6(2)
C48 C47 C46 117.1(3)
C48 C47 C58 119.8(3)
C46 C47 C58 123.1(3)
C49 C48 C47 121.3(3)
C48 C49 C50 120.6(3)
C49 C50 C51 120.7(3)
C46 C51 C50 117.6(2)
C46 C51 C61 122.2(2)
C50 C51 C61 120.0(2)
C54 C52 C41 110.7(3)
C54 C52 C53 112.4(3)
C41 C52 C53 111.2(3)
C56 C55 C57 110.9(3)
C56 C55 C45 110.3(3)
C57 C55 C45 113.1(3)
C47 C58 C60 112.5(3)
C47 C58 C59 110.1(3)
C60 C58 C59 110.4(3)
C51 C61 C62 108.9(2)
C51 C61 C63 113.0(2)
C62 C61 C63 110.2(2)
O4 C64 O3 124.4(3)
O4 C64 Si2 121.8(2)
O3 C64 Si2 113.69(19)
C68 C67 C72 117.4(3)
C68 C67 Si2 120.3(2)
C72 C67 Si2 122.3(2)
C69 C68 C67 121.2(3)
C70 C69 C68 120.2(3)
C71 C70 C69 120.1(3)
C70 C71 C72 120.1(3)
C67 C72 C71 120.9(3)
C73 C74 C75 117.0(4)
C76 C75 C74 113.1(4)
C75 C76 C77 112.4(4)
C78 C77 C76 112.8(4)
C1 N1 C2 112.21(19)
C1 N1 C4 123.2(2)
C2 N1 C4 124.6(2)
C1 N2 C3 111.10(19)
C1 N2 C10 125.4(2)
C3 N2 C10 123.3(2)
C37 N3 C38 111.4(2)
C37 N3 C40 125.4(2)
C38 N3 C40 122.9(2)
C37 N4 C39 111.6(2)
C37 N4 C46 124.6(2)
C39 N4 C46 123.5(2)
C30 Si1 C29 111.22(15)
C30 Si1 C31 111.30(14)
C29 Si1 C31 109.13(15)
C30 Si1 C28 111.49(14)
C29 Si1 C28 109.99(13)
C31 Si1 C28 103.44(12)
C65 Si2 C66 112.81(16)
C65 Si2 C67 110.51(15)
C66 Si2 C67 108.05(13)
C65 Si2 C64 109.05(14)
C66 Si2 C64 110.84(14)
C67 Si2 C64 105.32(12)
O1 Cu1 C1 173.55(9)
O3 Cu2 C37 170.29(10)
C28 O1 Cu1 120.18(18)
C64 O3 Cu2 116.88(17)

loop_
_geom_bond_atom_site_label_1
_geom_bond_atom_site_label_2
_geom_bond_distance
C1 N1 1.354(3)
C1 N2 1.362(3)
C1 Cu1 1.861(2)
C2 C3 1.352(3)
C2 N1 1.378(3)
C3 N2 1.386(3)
C4 C5 1.392(3)
C4 C9 1.401(3)
C4 N1 1.439(3)
C5 C6 1.391(4)
C5 C16 1.516(4)
C6 C7 1.377(4)
C7 C8 1.376(4)
C8 C9 1.394(4)
C9 C19 1.513(4)
C10 C11 1.396(4)
C10 C15 1.402(4)
C10 N2 1.436(3)
C11 C12 1.397(4)
C11 C22 1.516(4)
C12 C13 1.375(5)
C13 C14 1.379(4)
C14 C15 1.392(3)
C15 C25 1.520(4)
C16 C17 1.523(4)
C16 C18 1.530(4)
C19 C20 1.531(4)
C19 C21 1.532(5)
C22 C24 1.461(10)
C22 C23A 1.461(10)
C22 C24A 1.568(12)
C22 C23 1.596(9)
C25 C26 1.519(4)
C25 C27 1.528(4)
C28 O2 1.237(3)
C28 O1 1.282(3)
C28 Si1 1.900(3)
C29 Si1 1.861(3)
C30 Si1 1.860(3)
C31 C36 1.397(4)
C31 C32 1.400(4)
C31 Si1 1.876(3)
C32 C33 1.388(4)
C33 C34 1.365(6)
C34 C35 1.396(6)
C35 C36 1.380(5)
C37 N3 1.358(3)
C37 N4 1.365(3)
C37 Cu2 1.860(3)
C38 C39 1.341(4)
C38 N3 1.386(3)
C39 N4 1.380(3)
C40 C41 1.388(4)
C40 C45 1.401(4)
C40 N3 1.444(3)
C41 C42 1.394(4)
C41 C52 1.519(4)
C42 C43 1.375(5)
C43 C44 1.376(5)
C44 C45 1.396(4)
C45 C55 1.533(5)
C46 C51 1.395(4)
C46 C47 1.397(4)
C46 N4 1.445(3)
C47 C48 1.395(4)
C47 C58 1.510(4)
C48 C49 1.372(5)
C49 C50 1.374(4)
C50 C51 1.396(4)
C51 C61 1.515(4)
C52 C54 1.519(5)
C52 C53 1.530(5)
C55 C56 1.515(5)
C55 C57 1.520(5)
C58 C60 1.524(5)
C58 C59 1.534(5)
C61 C62 1.521(4)
C61 C63 1.532(4)
C64 O4 1.217(3)
C64 O3 1.294(3)
C64 Si2 1.921(3)
C65 Si2 1.859(3)
C66 Si2 1.864(3)
C67 C68 1.391(4)
C67 C72 1.393(4)
C67 Si2 1.880(3)
C68 C69 1.390(4)
C69 C70 1.373(5)
C70 C71 1.358(5)
C71 C72 1.404(5)
C73 C74 1.492(8)
C74 C75 1.557(7)
C75 C76 1.463(6)
C76 C77 1.593(7)
C77 C78 1.502(7)
Cu1 O1 1.8436(18)
Cu2 O3 1.8535(18)

loop_
_geom_torsion_atom_site_label_1
_geom_torsion_atom_site_label_2
_geom_torsion_atom_site_label_3
_geom_torsion_atom_site_label_4
_geom_torsion
N1 C2 C3 N2 -0.3(3)
C9 C4 C5 C6 0.3(4)
N1 C4 C5 C6 180.0(2)
C9 C4 C5 C16 177.6(2)
N1 C4 C5 C16 -2.7(4)
C4 C5 C6 C7 -0.8(4)
C16 C5 C6 C7 -178.2(3)
C5 C6 C7 C8 0.7(5)
C6 C7 C8 C9 -0.1(5)
C7 C8 C9 C4 -0.4(4)
C7 C8 C9 C19 179.6(3)
C5 C4 C9 C8 0.3(4)
N1 C4 C9 C8 -179.3(2)
C5 C4 C9 C19 -179.7(3)
N1 C4 C9 C19 0.7(4)
C15 C10 C11 C12 2.7(4)
N2 C10 C11 C12 -173.8(2)
C15 C10 C11 C22 -177.0(3)
N2 C10 C11 C22 6.5(4)
C10 C11 C12 C13 -0.8(4)
C22 C11 C12 C13 178.8(3)
C11 C12 C13 C14 -1.3(5)
C12 C13 C14 C15 1.7(5)
C13 C14 C15 C10 0.0(4)
C13 C14 C15 C25 -178.0(3)
C11 C10 C15 C14 -2.3(4)
N2 C10 C15 C14 174.2(2)
C11 C10 C15 C25 175.7(2)
N2 C10 C15 C25 -7.8(4)
C4 C5 C16 C17 128.1(3)
C6 C5 C16 C17 -54.7(3)
C4 C5 C16 C18 -107.4(3)
C6 C5 C16 C18 69.7(3)
C8 C9 C19 C20 61.8(4)
C4 C9 C19 C20 -118.2(3)
C8 C9 C19 C21 -62.8(4)
C4 C9 C19 C21 117.1(3)
C10 C11 C22 C24 -92.1(7)
C12 C11 C22 C24 88.3(7)
C10 C11 C22 C23A 113.3(9)
C12 C11 C22 C23A -66.4(9)
C10 C11 C22 C24A -119.9(8)
C12 C11 C22 C24A 60.4(8)
C10 C11 C22 C23 144.9(7)
C12 C11 C22 C23 -34.8(8)
C14 C15 C25 C26 88.7(3)
C10 C15 C25 C26 -89.2(3)
C14 C15 C25 C27 -36.0(4)
C10 C15 C25 C27 146.1(3)
C36 C31 C32 C33 1.6(4)
Si1 C31 C32 C33 -175.5(2)
C31 C32 C33 C34 0.8(5)
C32 C33 C34 C35 -2.5(6)
C33 C34 C35 C36 1.6(7)
C34 C35 C36 C31 0.9(6)
C32 C31 C36 C35 -2.5(5)
Si1 C31 C36 C35 174.7(3)
N3 C38 C39 N4 -0.4(3)
C45 C40 C41 C42 0.4(4)
N3 C40 C41 C42 -176.2(3)
C45 C40 C41 C52 179.6(3)
N3 C40 C41 C52 3.1(4)
C40 C41 C42 C43 -0.5(5)
C52 C41 C42 C43 -179.8(3)
C41 C42 C43 C44 -0.1(5)
C42 C43 C44 C45 0.8(5)
C43 C44 C45 C40 -0.9(5)
C43 C44 C45 C55 -179.7(3)
C41 C40 C45 C44 0.3(4)
N3 C40 C45 C44 176.9(3)
C41 C40 C45 C55 179.1(3)
N3 C40 C45 C55 -4.4(4)
C51 C46 C47 C48 1.9(4)
N4 C46 C47 C48 -176.8(3)
C51 C46 C47 C58 -175.9(3)
N4 C46 C47 C58 5.4(4)
C46 C47 C48 C49 -0.1(5)
C58 C47 C48 C49 177.8(3)
C47 C48 C49 C50 -1.4(6)
C48 C49 C50 C51 1.1(5)
C47 C46 C51 C50 -2.2(4)
N4 C46 C51 C50 176.5(2)
C47 C46 C51 C61 172.9(3)
N4 C46 C51 C61 -8.4(4)
C49 C50 C51 C46 0.7(4)
C49 C50 C51 C61 -174.6(3)
C40 C41 C52 C54 -112.1(4)
C42 C41 C52 C54 67.1(4)
C40 C41 C52 C53 122.1(3)
C42 C41 C52 C53 -58.6(4)
C44 C45 C55 C56 82.4(4)
C40 C45 C55 C56 -96.3(4)
C44 C45 C55 C57 -42.5(4)
C40 C45 C55 C57 138.8(3)
C48 C47 C58 C60 60.1(5)
C46 C47 C58 C60 -122.1(4)
C48 C47 C58 C59 -63.5(4)
C46 C47 C58 C59 114.3(4)
C46 C51 C61 C62 -96.3(3)
C50 C51 C61 C62 78.8(3)
C46 C51 C61 C63 140.8(3)
C50 C51 C61 C63 -44.1(3)
C72 C67 C68 C69 0.8(4)
Si2 C67 C68 C69 -176.5(2)
C67 C68 C69 C70 0.4(5)
C68 C69 C70 C71 -0.5(5)
C69 C70 C71 C72 -0.5(5)
C68 C67 C72 C71 -1.9(4)
Si2 C67 C72 C71 175.4(2)
C70 C71 C72 C67 1.7(5)
C73 C74 C75 C76 51.3(6)
C74 C75 C76 C77 170.8(4)
C75 C76 C77 C78 173.2(4)
N2 C1 N1 C2 -0.5(3)
Cu1 C1 N1 C2 -179.51(18)
N2 C1 N1 C4 -178.0(2)
Cu1 C1 N1 C4 3.0(3)
C3 C2 N1 C1 0.5(3)
C3 C2 N1 C4 178.0(2)
C5 C4 N1 C1 -82.3(3)
C9 C4 N1 C1 97.4(3)
C5 C4 N1 C2 100.5(3)
C9 C4 N1 C2 -79.8(3)
N1 C1 N2 C3 0.4(3)
Cu1 C1 N2 C3 179.32(17)
N1 C1 N2 C10 175.5(2)
Cu1 C1 N2 C10 -5.6(4)
C2 C3 N2 C1 0.0(3)
C2 C3 N2 C10 -175.3(2)
C11 C10 N2 C1 -81.8(3)
C15 C10 N2 C1 101.5(3)
C11 C10 N2 C3 92.7(3)
C15 C10 N2 C3 -84.0(3)
N4 C37 N3 C38 -0.2(3)
Cu2 C37 N3 C38 -175.3(2)
N4 C37 N3 C40 -173.7(2)
Cu2 C37 N3 C40 11.2(4)
C39 C38 N3 C37 0.4(3)
C39 C38 N3 C40 174.1(2)
C41 C40 N3 C37 -92.6(3)
C45 C40 N3 C37 90.7(3)
C41 C40 N3 C38 94.6(3)
C45 C40 N3 C38 -82.1(3)
N3 C37 N4 C39 -0.1(3)
Cu2 C37 N4 C39 175.48(19)
N3 C37 N4 C46 174.4(2)
Cu2 C37 N4 C46 -10.1(3)
C38 C39 N4 C37 0.3(3)
C38 C39 N4 C46 -174.2(2)
C51 C46 N4 C37 105.1(3)
C47 C46 N4 C37 -76.1(3)
C51 C46 N4 C39 -81.1(3)
C47 C46 N4 C39 97.6(3)
C36 C31 Si1 C30 54.0(3)
C32 C31 Si1 C30 -129.0(2)
C36 C31 Si1 C29 -69.2(3)
C32 C31 Si1 C29 107.9(2)
C36 C31 Si1 C28 173.8(2)
C32 C31 Si1 C28 -9.2(3)
O2 C28 Si1 C30 -159.7(2)
O1 C28 Si1 C30 26.3(2)
O2 C28 Si1 C29 -35.8(3)
O1 C28 Si1 C29 150.1(2)
O2 C28 Si1 C31 80.6(2)
O1 C28 Si1 C31 -93.4(2)
C68 C67 Si2 C65 153.9(2)
C72 C67 Si2 C65 -23.2(3)
C68 C67 Si2 C66 -82.2(3)
C72 C67 Si2 C66 100.6(3)
C68 C67 Si2 C64 36.3(3)
C72 C67 Si2 C64 -140.9(2)
O4 C64 Si2 C65 -23.0(3)
O3 C64 Si2 C65 160.9(2)
O4 C64 Si2 C66 -147.8(2)
O3 C64 Si2 C66 36.1(2)
O4 C64 Si2 C67 95.6(3)
O3 C64 Si2 C67 -80.5(2)
N1 C1 Cu1 O1 179(43)
N2 C1 Cu1 O1 0.4(10)
N3 C37 Cu2 O3 -176.3(5)
N4 C37 Cu2 O3 9.5(7)
O2 C28 O1 Cu1 -16.2(4)
Si1 C28 O1 Cu1 157.50(12)
C1 Cu1 O1 C28 -127.5(8)
O4 C64 O3 Cu2 -16.9(4)
Si2 C64 O3 Cu2 159.12(12)
C37 Cu2 O3 C64 -115.7(6)
